data_7217892
loop_
_publ_author_name
'Espanol, Montserrat'
'Portillo, Joaquim'
'Manero, Jose-Maria'
'Ginebra, Maria-Pau'

_publ_section_title
;
 Investigation of the hydroxyapatite obtained as hydrolysis product of
 \a-tricalcium phosphate by transmission electron microscopy
;
_journal_issue 10
_journal_name_full CrystEngComm
_journal_page_first 3318
_journal_page_last 3326
_journal_paper_doi 10.1039/c001754j
_journal_volume 12
_journal_year 2010
_chemical_formula_structural 'Ca5 (P O4)3 (O H)'
_chemical_formula_sum 'Ca5 H O13 P3'
_chemical_name_systematic 'Pentacalcium tris(phosphate(V)) hydroxide'
_space_group_IT_number 14
_symmetry_Int_Tables_number 14
_symmetry_space_group_name_Hall '-P 2bc'
_symmetry_space_group_name_H-M 'P 1 1 21/b'
_audit_creation_date 2000-07-15
_cell_angle_alpha 90.
_cell_angle_beta 90.
_cell_angle_gamma 119.97(1)
_cell_formula_units_Z 4.000
_cell_length_a 9.426(3)
_cell_length_b 18.8560(50)
_cell_length_c 6.887(1)
_cell_volume 1060.4(5)
_refine_ls_R_factor_all 0.0541
_cod_data_source_file c001754j.txt
_cod_data_source_block 50656-ICSD
_cod_original_cell_volume 1060.4009
_cod_original_formula_sum 'H1 Ca5 O13 P3'
_cod_database_code 7217892

loop_
_symmetry_equiv_pos_site_id
_symmetry_equiv_pos_as_xyz
1 'x, y+1/2, -z+1/2'
2 '-x, -y, -z'
3 '-x, -y+1/2, z+1/2'
4 'x, y, z'

loop_
_atom_site_label
_atom_site_type_symbol
_atom_site_symmetry_multiplicity
_atom_site_Wyckoff_symbol
_atom_site_fract_x
_atom_site_fract_y
_atom_site_fract_z
_atom_site_B_iso_or_equiv
_atom_site_occupancy
Ca1 Ca2+ 4 e 0.343(2) 0.5870(8) 0.0024(6) 0.6(2) 1.
Ca2 Ca2+ 4 e 0.324(2) 0.5819(8) 0.4997(6) 0.9(2) 1.
Ca3 Ca2+ 4 e 0.244(2) 0.245(1) 0.2458(1) 0.9(3) 1.
Ca4 Ca2+ 4 e -.008(2) 0.6231(8) 0.754(1) 0.2(3) 1.
Ca5 Ca2+ 4 e 0.255(2) 0.3755(7) 0.745(1) 0.8(3) 1.
P1 P5+ 4 e 0.401(2) 0.433(1) 0.248(1) 1.0(4) 1.
P2 P5+ 4 e 0.629(2) 0.2629(9) 0.249(1) 0.7(3) 1.
P3 P5+ 4 e 0.030(2) 0.4498(9) 0.746(1) 0.5(4) 1.
O1 O2- 4 e 0.330(3) 0.492(2) 0.240(2) 0.6(1) 1.
O2 O2- 4 e 0.484(3) 0.329(1) 0.739(2) 0.6(1) 1.
O3 O2- 4 e 0.156(4) 0.586(2) 0.247(2) 0.6(1) 1.
O4 O2- 4 e 0.587(2) 0.481(2) 0.265(3) 0.6(1) 1.
O5 O2- 4 e 0.534(4) 0.311(2) 0.253(3) 0.6(1) 1.
O6 O2- 4 e 0.119(4) 0.545(2) 0.769(3) 0.6(1) 1.
O7 O2- 4 e 0.359(3) 0.380(1) 0.068(2) 0.6(1) 1.
O8 O2- 4 e 0.738(3) 0.290(1) 0.059(2) 0.6(1) 1.
O9 O2- 4 e 0.090(2) 0.433(1) 0.545(2) 0.6(1) 1.
O10 O2- 4 e 0.338(2) 0.375(1) 0.422(3) 0.6(1) 1.
O11 O2- 4 e 0.750(3) 0.289(1) 0.427(4) 0.6(1) 1.
O12 O2- 4 e 0.073(2) 0.410(1) 0.912(4) 0.6(1) 1.
O13 O2- 4 e 0.000(4) 0.245(2) 0.1924(9) 0.4(3) 1.

loop_
_atom_type_symbol
_atom_type_oxidation_number
Ca2+ 2.
P5+ 5.
O2- -2.
H1+ 1.

loop_
_citation_id
_citation_journal_abbrev
_citation_year
_citation_journal_volume
_citation_page_first
_citation_page_last
_citation_journal_id_ASTM
primary 'Journal of Solid State Chemistry' 1999 144 272 276 JSSCBI
